data_2216138
loop_
_publ_author_name
'Quan-Bin Liao'
'Ming-Guo Liu'
'Chun-Lin Ni'

_publ_section_title
;
 Bis[(3-fluorobenzyl)triphenylphosphonium]
 bis(1,2-dicyanoethene-1,2-dithiolato-\k^2^<i>S</i>,<i>S</i>')nickel(II)
;
_journal_coeditor_code SJ2383
_journal_issue 11
_journal_name_full 'Acta Crystallographica Section E'
_journal_page_first m2858
_journal_page_last m2858
_journal_paper_doi 10.1107/S160053680705297X
_journal_volume 63
_journal_year 2007
_chemical_formula_iupac '(C25 H21 F P)2 [Ni (C4 N2 S2)2]'
_chemical_formula_moiety '2C25 H21 F P + , C8 N4 Ni S4 2-'
_chemical_formula_sum 'C58 H42 F2 N4 Ni P2 S4'
_chemical_formula_weight 1081.85
_chemical_name_systematic
;
Bis[(3-fluorobenzyl)triphenylphosphonium]
bis(1,2-dicyanoethene-1,2-dithiolato-\k^2^<i>S</i>,<i>S</i>')nickel(II)
;
_space_group_IT_number 14
_symmetry_cell_setting monoclinic
_symmetry_space_group_name_Hall '-P 2yn'
_symmetry_space_group_name_H-M 'P 1 21/n 1'
_atom_sites_solution_hydrogens geom
_atom_sites_solution_primary direct
_atom_sites_solution_secondary difmap
_audit_creation_method SHELXL2000
_cell_angle_alpha 90.00
_cell_angle_beta 98.730(10)
_cell_angle_gamma 90.00
_cell_formula_units_Z 2
_cell_length_a 9.4290(10)
_cell_length_b 14.6250(10)
_cell_length_c 18.9120(10)
_cell_measurement_reflns_used 6299
_cell_measurement_temperature 291(2)
_cell_measurement_theta_max 27.29
_cell_measurement_theta_min 2.29
_cell_volume 2577.7(4)
_computing_cell_refinement 'SAINT (Bruker, 2001)'
_computing_data_collection 'SMART (Bruker, 2001)'
_computing_data_reduction 'SAINT (Bruker, 2001)'
_computing_molecular_graphics 'SHELXTL (Bruker, 2000'
_computing_publication_material 'SHELXTL (Bruker, 2000'
_computing_structure_refinement 'SHELXTL (Bruker, 2000'
_computing_structure_solution 'SHELXTL (Bruker, 2000)'
_diffrn_ambient_temperature 291(2)
_diffrn_measured_fraction_theta_full 0.999
_diffrn_measured_fraction_theta_max 0.999
_diffrn_measurement_device_type 'Bruker SMART APEX CCD'
_diffrn_measurement_method '\f and \w'
_diffrn_radiation_monochromator graphite
_diffrn_radiation_source 'fine-focus sealed tube'
_diffrn_radiation_type MoK\a
_diffrn_radiation_wavelength 0.71073
_diffrn_reflns_av_R_equivalents 0.0190
_diffrn_reflns_av_sigmaI/netI 0.0239
_diffrn_reflns_limit_h_max 11
_diffrn_reflns_limit_h_min -11
_diffrn_reflns_limit_k_max 18
_diffrn_reflns_limit_k_min -13
_diffrn_reflns_limit_l_max 20
_diffrn_reflns_limit_l_min -23
_diffrn_reflns_number 14690
_diffrn_reflns_theta_full 26.00
_diffrn_reflns_theta_max 26.00
_diffrn_reflns_theta_min 2.29
_diffrn_standards_number 0
_exptl_absorpt_coefficient_mu 0.651
_exptl_absorpt_correction_T_max 0.825
_exptl_absorpt_correction_T_min 0.730
_exptl_absorpt_correction_type multi-scan
_exptl_absorpt_process_details '(SADABS; Sheldrick, 2004)'
_exptl_crystal_colour red
_exptl_crystal_density_diffrn 1.394
_exptl_crystal_density_method 'not measured'
_exptl_crystal_description block
_exptl_crystal_F_000 1116
_exptl_crystal_size_max 0.51
_exptl_crystal_size_mid 0.41
_exptl_crystal_size_min 0.30
_refine_diff_density_max 0.612
_refine_diff_density_min -0.327
_refine_ls_extinction_method none
_refine_ls_goodness_of_fit_ref 1.005
_refine_ls_hydrogen_treatment constr
_refine_ls_matrix_type full
_refine_ls_number_parameters 322
_refine_ls_number_reflns 5065
_refine_ls_number_restraints 1
_refine_ls_restrained_S_all 1.007
_refine_ls_R_factor_all 0.0427
_refine_ls_R_factor_gt 0.0336
_refine_ls_shift/su_max 0.001
_refine_ls_shift/su_mean 0.001
_refine_ls_structure_factor_coef Fsqd
_refine_ls_weighting_details 'calc w = 1/[\s^2^(Fo^2^)+(0.07P)^2^] where P=(Fo^2^+2Fc^2^)/3'
_refine_ls_weighting_scheme calc
_refine_ls_wR_factor_gt 0.1017
_refine_ls_wR_factor_ref 0.1063
_reflns_number_gt 4084
_reflns_number_total 5065
_reflns_threshold_expression I>2\s(I)
_cod_data_source_file sj2383.cif
_cod_data_source_block I
_cod_original_sg_symbol_H-M 'P 21/n'
_cod_database_code 2216138
_cod_database_fobs_code 2216138

loop_
_symmetry_equiv_pos_as_xyz
'x, y, z'
'-x+1/2, y+1/2, -z+1/2'
'-x, -y, -z'
'x-1/2, -y-1/2, z-1/2'

loop_
_atom_site_type_symbol
_atom_site_label
_atom_site_fract_x
_atom_site_fract_y
_atom_site_fract_z
_atom_site_U_iso_or_equiv
_atom_site_adp_type
_atom_site_calc_flag
_atom_site_refinement_flags
_atom_site_occupancy
Ni Ni1 0.5000 0.5000 0.0000 0.04385(12) Uani d S 1
P P1 0.78361(5) 0.64448(4) 0.83224(3) 0.04648(15) Uani d . 1
S S1 0.67420(5) 0.40712(4) 0.03967(3) 0.05430(16) Uani d . 1
S S2 0.59246(6) 0.59631(4) 0.08152(3) 0.05951(17) Uani d . 1
N N1 0.8175(2) 0.17840(17) -0.00067(13) 0.0870(7) Uani d . 1
N N2 0.5246(2) 0.83161(15) 0.14742(11) 0.0734(6) Uani d . 1
F F1 0.4030(2) 0.92911(15) 0.89371(15) 0.1436(9) Uani d U 1
C C1 0.7381(2) 0.23857(17) -0.00796(11) 0.0603(6) Uani d . 1
C C2 0.6407(2) 0.31418(15) -0.01694(10) 0.0497(5) Uani d . 1
C C3 0.4754(2) 0.68785(14) 0.06882(10) 0.0482(5) Uani d . 1
C C4 0.5041(2) 0.76731(16) 0.11311(11) 0.0558(5) Uani d . 1
C C5 0.5660(2) 0.80705(17) 0.90768(14) 0.0678(6) Uani d . 1
H H5 0.4917 0.7668 0.8916 0.081 Uiso calc R 1
C C6 0.5389(3) 0.89860(19) 0.91348(16) 0.0789(7) Uani d U 1
C C7 0.6417(3) 0.9608(2) 0.93787(14) 0.0791(7) Uani d . 1
H H7 0.6196 1.0223 0.9425 0.095 Uiso calc R 1
C C8 0.7797(3) 0.9290(2) 0.95544(15) 0.0874(8) Uani d . 1
H H8 0.8531 0.9700 0.9714 0.105 Uiso calc R 1
C C9 0.8112(3) 0.8374(2) 0.94982(13) 0.0761(7) Uani d . 1
H H9 0.9052 0.8172 0.9622 0.091 Uiso calc R 1
C C10 0.7038(2) 0.77539(16) 0.92591(10) 0.0562(5) Uani d . 1
C C11 0.7404(2) 0.67552(16) 0.91959(11) 0.0605(6) Uani d . 1
H H11A 0.6597 0.6389 0.9292 0.073 Uiso calc R 1
H H11B 0.8217 0.6609 0.9557 0.073 Uiso calc R 1
C C12 0.8433(2) 0.80663(14) 0.76758(12) 0.0565(5) Uani d . 1
H H12 0.7450 0.8115 0.7526 0.068 Uiso calc R 1
C C13 0.9331(3) 0.87451(16) 0.75220(14) 0.0664(6) Uani d . 1
H H13 0.8957 0.9257 0.7268 0.080 Uiso calc R 1
C C14 1.0780(3) 0.86767(17) 0.77401(14) 0.0690(6) Uani d . 1
H H14 1.1387 0.9139 0.7629 0.083 Uiso calc R 1
C C15 1.1338(2) 0.79326(17) 0.81201(13) 0.0656(6) Uani d . 1
H H15 1.2322 0.7893 0.8270 0.079 Uiso calc R 1
C C16 1.0452(2) 0.72424(15) 0.82816(11) 0.0558(5) Uani d . 1
H H16 1.0833 0.6736 0.8541 0.067 Uiso calc R 1
C C17 0.89864(19) 0.73057(13) 0.80547(10) 0.0452(4) Uani d . 1
C C18 0.9536(3) 0.51284(16) 0.78456(14) 0.0657(6) Uani d . 1
H H18 0.9538 0.5507 0.7451 0.079 Uiso calc R 1
C C19 1.0288(3) 0.43144(18) 0.78898(18) 0.0805(8) Uani d . 1
H H19 1.0810 0.4150 0.7530 0.097 Uiso calc R 1
C C20 1.0259(3) 0.37512(19) 0.8466(2) 0.0928(10) Uani d . 1
H H20 1.0770 0.3205 0.8500 0.111 Uiso calc R 1
C C21 0.9487(3) 0.3988(2) 0.89900(19) 0.0920(10) Uani d . 1
H H21 0.9458 0.3594 0.9373 0.110 Uiso calc R 1
C C22 0.8753(3) 0.47950(18) 0.89629(15) 0.0751(7) Uani d . 1
H H22 0.8238 0.4952 0.9327 0.090 Uiso calc R 1
C C23 0.8783(2) 0.53805(15) 0.83866(11) 0.0524(5) Uani d . 1
C C24 0.6370(2) 0.63541(16) 0.69513(11) 0.0569(5) Uani d . 1
H H24 0.7260 0.6447 0.6808 0.068 Uiso calc R 1
C C25 0.5170(2) 0.62204(17) 0.64484(13) 0.0674(6) Uani d . 1
H H25 0.5261 0.6209 0.5966 0.081 Uiso calc R 1
C C26 0.3853(3) 0.61046(16) 0.66474(15) 0.0694(6) Uani d . 1
H H26 0.3048 0.6029 0.6302 0.083 Uiso calc R 1
C C27 0.3719(2) 0.60994(15) 0.73614(15) 0.0655(6) Uani d . 1
H H27 0.2819 0.6022 0.7497 0.079 Uiso calc R 1
C C28 0.4904(2) 0.62075(14) 0.78769(12) 0.0549(5) Uani d . 1
H H28 0.4808 0.6186 0.8359 0.066 Uiso calc R 1
C C29 0.6246(2) 0.63497(13) 0.76764(10) 0.0464(4) Uani d . 1

loop_
_atom_site_aniso_label
_atom_site_aniso_U_11
_atom_site_aniso_U_22
_atom_site_aniso_U_33
_atom_site_aniso_U_12
_atom_site_aniso_U_13
_atom_site_aniso_U_23
Ni1 0.0420(2) 0.0564(2) 0.03404(19) 0.00268(15) 0.00871(14) -0.00133(14)
P1 0.0459(3) 0.0522(3) 0.0420(3) -0.0005(2) 0.0087(2) 0.0077(2)
S1 0.0499(3) 0.0656(4) 0.0452(3) 0.0081(2) 0.0001(2) -0.0077(2)
S2 0.0557(3) 0.0685(4) 0.0502(3) 0.0104(3) -0.0050(2) -0.0119(3)
N1 0.0793(15) 0.0901(16) 0.0855(16) 0.0270(13) -0.0068(12) -0.0113(13)
N2 0.0780(14) 0.0693(13) 0.0709(13) -0.0023(11) 0.0047(11) -0.0146(11)
F1 0.0827(12) 0.1171(15) 0.228(3) 0.0133(11) 0.0136(13) -0.0575(16)
C1 0.0591(13) 0.0697(15) 0.0502(12) 0.0076(12) 0.0019(10) -0.0074(11)
C2 0.0494(11) 0.0578(12) 0.0429(11) 0.0046(9) 0.0102(9) -0.0015(9)
C3 0.0485(11) 0.0552(12) 0.0416(10) 0.0024(9) 0.0091(8) -0.0023(9)
C4 0.0536(12) 0.0650(14) 0.0487(12) 0.0022(10) 0.0070(9) -0.0034(11)
C5 0.0548(13) 0.0735(16) 0.0790(16) -0.0137(12) 0.0224(11) -0.0236(13)
C6 0.0685(14) 0.0797(18) 0.0902(19) -0.0038(13) 0.0178(13) -0.0230(15)
C7 0.092(2) 0.0690(16) 0.0770(17) -0.0121(15) 0.0159(15) -0.0146(14)
C8 0.090(2) 0.083(2) 0.085(2) -0.0294(16) 0.0008(15) -0.0191(15)
C9 0.0634(15) 0.095(2) 0.0654(15) -0.0096(14) -0.0037(12) -0.0114(14)
C10 0.0635(13) 0.0701(14) 0.0366(10) -0.0092(11) 0.0128(9) -0.0052(9)
C11 0.0682(14) 0.0716(15) 0.0426(11) -0.0004(11) 0.0109(10) 0.0064(10)
C12 0.0474(11) 0.0563(13) 0.0661(14) 0.0078(10) 0.0091(10) 0.0107(11)
C13 0.0706(15) 0.0461(12) 0.0841(17) 0.0029(11) 0.0171(13) 0.0161(12)
C14 0.0657(15) 0.0563(14) 0.0871(18) -0.0149(11) 0.0183(13) 0.0013(12)
C15 0.0478(12) 0.0661(15) 0.0803(16) -0.0101(11) 0.0009(11) -0.0007(12)
C16 0.0505(11) 0.0558(12) 0.0569(13) -0.0029(10) -0.0050(9) 0.0054(10)
C17 0.0453(10) 0.0470(11) 0.0435(10) -0.0011(8) 0.0071(8) 0.0033(8)
C18 0.0644(14) 0.0566(14) 0.0774(16) 0.0039(11) 0.0154(12) 0.0078(11)
C19 0.0639(15) 0.0595(15) 0.119(2) 0.0050(12) 0.0168(15) -0.0017(16)
C20 0.0581(15) 0.0516(15) 0.159(3) 0.0008(12) -0.0140(18) 0.0178(18)
C21 0.0782(19) 0.0719(19) 0.121(3) -0.0015(15) -0.0026(18) 0.0453(18)
C22 0.0697(16) 0.0733(16) 0.0800(17) 0.0006(13) 0.0038(13) 0.0307(14)
C23 0.0460(11) 0.0494(11) 0.0610(13) -0.0031(9) 0.0054(9) 0.0107(10)
C24 0.0511(12) 0.0700(14) 0.0506(12) -0.0007(10) 0.0106(9) 0.0038(10)
C25 0.0680(15) 0.0775(16) 0.0537(13) 0.0012(12) -0.0007(11) 0.0026(11)
C26 0.0578(14) 0.0640(15) 0.0807(18) 0.0016(11) -0.0076(12) -0.0066(13)
C27 0.0425(12) 0.0584(14) 0.0969(19) -0.0034(10) 0.0147(12) -0.0143(13)
C28 0.0527(12) 0.0534(12) 0.0623(13) -0.0030(10) 0.0212(10) -0.0055(10)
C29 0.0434(10) 0.0472(11) 0.0494(11) 0.0012(8) 0.0097(8) 0.0006(9)

loop_
_atom_type_symbol
_atom_type_description
_atom_type_scat_dispersion_real
_atom_type_scat_dispersion_imag
_atom_type_scat_source
C C 0.0033 0.0016 'International Tables Vol C Tables 4.2.6.8 and 6.1.1.4'
H H 0.0000 0.0000 'International Tables Vol C Tables 4.2.6.8 and 6.1.1.4'
N N 0.0061 0.0033 'International Tables Vol C Tables 4.2.6.8 and 6.1.1.4'
F F 0.0171 0.0103 'International Tables Vol C Tables 4.2.6.8 and 6.1.1.4'
P P 0.1023 0.0942 'International Tables Vol C Tables 4.2.6.8 and 6.1.1.4'
S S 0.1246 0.1234 'International Tables Vol C Tables 4.2.6.8 and 6.1.1.4'
Ni Ni 0.3393 1.1124 'International Tables Vol C Tables 4.2.6.8 and 6.1.1.4'

loop_
_geom_angle_atom_site_label_1
_geom_angle_atom_site_label_2
_geom_angle_atom_site_label_3
_geom_angle_site_symmetry_1
_geom_angle_site_symmetry_3
_geom_angle
S2 Ni1 S2 3_665 . 180.00(2)
S2 Ni1 S1 3_665 3_665 87.67(2)
S2 Ni1 S1 . 3_665 92.33(2)
S2 Ni1 S1 3_665 . 92.33(2)
S2 Ni1 S1 . . 87.67(2)
S1 Ni1 S1 3_665 . 180.00(3)
C17 P1 C23 . . 108.32(9)
C17 P1 C29 . . 110.09(9)
C23 P1 C29 . . 109.66(10)
C17 P1 C11 . . 108.13(10)
C23 P1 C11 . . 109.50(10)
C29 P1 C11 . . 111.08(10)
C2 S1 Ni1 . . 102.69(7)
C3 S2 Ni1 . . 102.98(7)
N1 C1 C2 . . 179.3(3)
C3 C2 C1 3_665 . 120.16(19)
C3 C2 S1 3_665 . 121.15(16)
C1 C2 S1 . . 118.69(15)
C2 C3 C4 3_665 . 120.07(18)
C2 C3 S2 3_665 . 120.82(15)
C4 C3 S2 . . 119.10(15)
N2 C4 C3 . . 178.5(3)
C6 C5 C10 . . 119.3(2)
C6 C5 H5 . . 120.3
C10 C5 H5 . . 120.3
F1 C6 C7 . . 118.0(3)
F1 C6 C5 . . 118.6(2)
C7 C6 C5 . . 123.4(3)
C6 C7 C8 . . 117.1(3)
C6 C7 H7 . . 121.4
C8 C7 H7 . . 121.4
C7 C8 C9 . . 121.1(3)
C7 C8 H8 . . 119.4
C9 C8 H8 . . 119.4
C8 C9 C10 . . 120.4(3)
C8 C9 H9 . . 119.8
C10 C9 H9 . . 119.8
C5 C10 C9 . . 118.6(2)
C5 C10 C11 . . 121.7(2)
C9 C10 C11 . . 119.7(2)
C10 C11 P1 . . 113.51(14)
C10 C11 H11A . . 108.9
P1 C11 H11A . . 108.9
C10 C11 H11B . . 108.9
P1 C11 H11B . . 108.9
H11A C11 H11B . . 107.7
C13 C12 C17 . . 119.88(19)
C13 C12 H12 . . 120.1
C17 C12 H12 . . 120.1
C12 C13 C14 . . 120.4(2)
C12 C13 H13 . . 119.8
C14 C13 H13 . . 119.8
C15 C14 C13 . . 120.2(2)
C15 C14 H14 . . 119.9
C13 C14 H14 . . 119.9
C14 C15 C16 . . 120.3(2)
C14 C15 H15 . . 119.9
C16 C15 H15 . . 119.9
C15 C16 C17 . . 119.6(2)
C15 C16 H16 . . 120.2
C17 C16 H16 . . 120.2
C12 C17 C16 . . 119.64(19)
C12 C17 P1 . . 121.12(15)
C16 C17 P1 . . 119.03(15)
C23 C18 C19 . . 120.1(2)
C23 C18 H18 . . 119.9
C19 C18 H18 . . 119.9
C20 C19 C18 . . 119.6(3)
C20 C19 H19 . . 120.2
C18 C19 H19 . . 120.2
C21 C20 C19 . . 120.2(3)
C21 C20 H20 . . 119.9
C19 C20 H20 . . 119.9
C20 C21 C22 . . 121.2(3)
C20 C21 H21 . . 119.4
C22 C21 H21 . . 119.4
C21 C22 C23 . . 119.4(3)
C21 C22 H22 . . 120.3
C23 C22 H22 . . 120.3
C18 C23 C22 . . 119.4(2)
C18 C23 P1 . . 119.30(16)
C22 C23 P1 . . 121.32(19)
C25 C24 C29 . . 119.7(2)
C25 C24 H24 . . 120.1
C29 C24 H24 . . 120.1
C26 C25 C24 . . 121.0(2)
C26 C25 H25 . . 119.5
C24 C25 H25 . . 119.5
C25 C26 C27 . . 119.7(2)
C25 C26 H26 . . 120.1
C27 C26 H26 . . 120.1
C26 C27 C28 . . 120.6(2)
C26 C27 H27 . . 119.7
C28 C27 H27 . . 119.7
C27 C28 C29 . . 119.9(2)
C27 C28 H28 . . 120.0
C29 C28 H28 . . 120.0
C28 C29 C24 . . 119.01(19)
C28 C29 P1 . . 121.88(16)
C24 C29 P1 . . 118.96(15)

loop_
_geom_bond_atom_site_label_1
_geom_bond_atom_site_label_2
_geom_bond_site_symmetry_2
_geom_bond_distance
Ni1 S2 3_665 2.1709(5)
Ni1 S2 . 2.1709(5)
Ni1 S1 3_665 2.1753(5)
Ni1 S1 . 2.1753(5)
P1 C17 . 1.7846(19)
P1 C23 . 1.790(2)
P1 C29 . 1.790(2)
P1 C11 . 1.818(2)
S1 C2 . 1.729(2)
S2 C3 . 1.729(2)
N1 C1 . 1.150(3)
N2 C4 . 1.142(3)
F1 C6 . 1.355(3)
C1 C2 . 1.431(3)
C2 C3 3_665 1.354(3)
C3 C2 3_665 1.354(3)
C3 C4 . 1.434(3)
C5 C6 . 1.371(4)
C5 C10 . 1.374(3)
C5 H5 . 0.9300
C6 C7 . 1.358(4)
C7 C8 . 1.374(4)
C7 H7 . 0.9300
C8 C9 . 1.380(4)
C8 H8 . 0.9300
C9 C10 . 1.383(3)
C9 H9 . 0.9300
C10 C11 . 1.510(3)
C11 H11A . 0.9700
C11 H11B . 0.9700
C12 C13 . 1.365(3)
C12 C17 . 1.382(3)
C12 H12 . 0.9300
C13 C14 . 1.370(3)
C13 H13 . 0.9300
C14 C15 . 1.365(3)
C14 H14 . 0.9300
C15 C16 . 1.374(3)
C15 H15 . 0.9300
C16 C17 . 1.386(2)
C16 H16 . 0.9300
C18 C23 . 1.381(3)
C18 C19 . 1.381(3)
C18 H18 . 0.9300
C19 C20 . 1.370(4)
C19 H19 . 0.9300
C20 C21 . 1.360(5)
C20 H20 . 0.9300
C21 C22 . 1.364(4)
C21 H21 . 0.9300
C22 C23 . 1.390(3)
C22 H22 . 0.9300
C24 C25 . 1.377(3)
C24 C29 . 1.394(3)
C24 H24 . 0.9300
C25 C26 . 1.362(3)
C25 H25 . 0.9300
C26 C27 . 1.375(4)
C26 H26 . 0.9300
C27 C28 . 1.376(3)
C27 H27 . 0.9300
C28 C29 . 1.390(3)
C28 H28 . 0.9300

loop_
_geom_hbond_atom_site_label_D
_geom_hbond_atom_site_label_H
_geom_hbond_atom_site_label_A
_geom_hbond_site_symmetry_A
_geom_hbond_distance_DH
_geom_hbond_distance_HA
_geom_hbond_distance_DA
_geom_hbond_angle_DHA
_geom_hbond_publ_flag
C9 H9 N1 3_766 0.930 2.610 3.495(3) 160 y
C13 H13 Cg 3_656 0.93 Missing 3.705(2) Missing y
